data_7240233
loop_
_publ_author_name
'Villaman, David'
'McMonagle, Charles J.'
'Probert, Michael'
'Pe\~na, Octavio'
'Moreno, Yanko'
'Fuentealba, Mauricio'

_publ_section_title
;
 Structural Studies of Manganese(III) Complex with Spin-Crossover and
 Thermochromic Properties
;
_journal_name_full CrystEngComm
_journal_paper_doi 10.1039/C9CE01962F
_journal_year 2020
_chemical_formula_moiety 'C24 H32 Mn N4 O4, Cl'
_chemical_formula_sum 'C24 H32 Cl Mn N4 O4'
_chemical_formula_weight 530.92
_space_group_crystal_system monoclinic
_space_group_IT_number 13
_space_group_name_Hall '-P 2yc'
_space_group_name_H-M_alt 'P 1 2/c 1'
_atom_sites_solution_hydrogens geom
_atom_sites_solution_primary dual
_audit_creation_date 2019-07-15
_audit_creation_method
;
Olex2 1.2
(compiled 2018.05.29 svn.r3508 for OlexSys, GUI svn.r5506)
;
_audit_update_record
;
2019-09-17 deposited with the CCDC.	2020-03-31 downloaded from the CCDC.
;
_cell_angle_alpha 90
_cell_angle_beta 91.225(5)
_cell_angle_gamma 90
_cell_formula_units_Z 2
_cell_length_a 8.0387(16)
_cell_length_b 8.3211(16)
_cell_length_c 19.109(4)
_cell_measurement_reflns_used 9919
_cell_measurement_temperature 349.98
_cell_measurement_theta_max 25.51
_cell_measurement_theta_min 2.56
_cell_volume 1277.9(4)
_computing_cell_refinement 'SAINT V8.38A (?, 2016)'
_computing_data_reduction 'SAINT V8.38A (?, 2016)'
_computing_molecular_graphics 'Olex2 (Dolomanov et al., 2009)'
_computing_publication_material 'Olex2 (Dolomanov et al., 2009)'
_computing_structure_refinement 'XL (Sheldrick, 2008)'
_computing_structure_solution 'XT (Sheldrick, 2015)'
_diffrn_ambient_temperature 349.98
_diffrn_measured_fraction_theta_full 0.998
_diffrn_measured_fraction_theta_max 0.892
_diffrn_measurement_device_type 'Bruker APEX-II CCD'
_diffrn_measurement_method '\f and \w scans'
_diffrn_radiation_type AgK\a
_diffrn_radiation_wavelength 0.56086
_diffrn_reflns_av_R_equivalents 0.0564
_diffrn_reflns_av_unetI/netI 0.0414
_diffrn_reflns_Laue_measured_fraction_full 0.998
_diffrn_reflns_Laue_measured_fraction_max 0.892
_diffrn_reflns_limit_h_max 13
_diffrn_reflns_limit_h_min -13
_diffrn_reflns_limit_k_max 14
_diffrn_reflns_limit_k_min -13
_diffrn_reflns_limit_l_max 32
_diffrn_reflns_limit_l_min -32
_diffrn_reflns_number 58925
_diffrn_reflns_point_group_measured_fraction_full 0.998
_diffrn_reflns_point_group_measured_fraction_max 0.892
_diffrn_reflns_theta_full 19.665
_diffrn_reflns_theta_max 28.386
_diffrn_reflns_theta_min 2.562
_diffrn_standards_number 0
_exptl_absorpt_coefficient_mu 0.346
_exptl_absorpt_correction_T_max 0.7457
_exptl_absorpt_correction_T_min 0.6929
_exptl_absorpt_correction_type multi-scan
_exptl_absorpt_process_details
;
SADABS-2016/2 (Bruker,2016/2) was used for absorption correction.
wR2(int) was 0.1451 before and 0.0512 after correction.
The Ratio of minimum to maximum transmission is 0.9292.
The \l/2 correction factor is Not present.
;
_exptl_crystal_colour 'dark red'
_exptl_crystal_colour_modifier dark
_exptl_crystal_colour_primary red
_exptl_crystal_density_diffrn 1.380
_exptl_crystal_description plate
_exptl_crystal_F_000 556
_exptl_crystal_size_max 0.22
_exptl_crystal_size_mid 0.13
_exptl_crystal_size_min 0.08
_refine_diff_density_max 0.280
_refine_diff_density_min -0.328
_refine_diff_density_rms 0.049
_refine_ls_extinction_method none
_refine_ls_goodness_of_fit_ref 1.051
_refine_ls_hydrogen_treatment constr
_refine_ls_matrix_type full
_refine_ls_number_parameters 156
_refine_ls_number_reflns 5832
_refine_ls_number_restraints 0
_refine_ls_restrained_S_all 1.051
_refine_ls_R_factor_all 0.1262
_refine_ls_R_factor_gt 0.0535
_refine_ls_shift/su_max 0.000
_refine_ls_shift/su_mean 0.000
_refine_ls_structure_factor_coef Fsqd
_refine_ls_weighting_details 'w=1/[\s^2^(Fo^2^)+(0.0471P)^2^+0.7633P] where P=(Fo^2^+2Fc^2^)/3'
_refine_ls_weighting_scheme calc
_refine_ls_wR_factor_gt 0.1327
_refine_ls_wR_factor_ref 0.1611
_reflns_Friedel_coverage 0.000
_reflns_number_gt 3089
_reflns_number_total 5832
_reflns_threshold_expression 'I > 2\s(I)'
_cod_data_source_file c9ce01962f2.cif
_cod_data_source_block test2
_cod_database_code 7240233
_shelx_shelxl_version_number 2016/6
_shelx_space_group_comment
;
The symmetry employed for this shelxl refinement is uniquely defined
by the following loop, which should always be used as a source of
symmetry information in preference to the above space-group names.
They are only intended as comments.
;
_shelx_estimated_absorpt_t_max 0.973
_shelx_estimated_absorpt_t_min 0.928
_olex2_refinement_description
;
1. Fixed Uiso
 At 1.2 times of:
  All C(H) groups, All C(H,H) groups, All N(H) groups
 At 1.5 times of:
  All C(H,H,H) groups
2.a Ternary CH refined with riding coordinates:
 N2(H2)
2.b Secondary CH2 refined with riding coordinates:
 C9(H9A,H9B), C12(H12A,H12B), C10(H10A,H10B), C11(H11A,H11B)
2.c Aromatic/amide H refined with riding coordinates:
 C8(H8), C6(H6), C4(H4), C3(H3)
2.d Idealised Me refined as rotating group:
 C1(H1A,H1B,H1C)
;
_olex2_submission_special_instructions 'No special instructions were received'

loop_
_space_group_symop_operation_xyz
'x, y, z'
'-x, y, -z+1/2'
'-x, -y, -z'
'x, -y, z-1/2'

loop_
_atom_site_label
_atom_site_type_symbol
_atom_site_fract_x
_atom_site_fract_y
_atom_site_fract_z
_atom_site_U_iso_or_equiv
_atom_site_adp_type
_atom_site_occupancy
_atom_site_site_symmetry_order
_atom_site_calc_flag
_atom_site_refinement_flags_posn
_atom_site_refinement_flags_adp
_atom_site_refinement_flags_occupancy
_atom_site_disorder_assembly
_atom_site_disorder_group
Mn1 Mn 0.500000 0.59229(5) 0.250000 0.04764(14) Uani 1 2 d S T P . .
Cl1 Cl 0.000000 0.22160(11) 0.250000 0.0622(2) Uani 1 2 d S T P . .
O2 O 0.4075(2) 0.58948(19) 0.33936(8) 0.0587(4) Uani 1 1 d . . . . .
N1 N 0.3065(2) 0.7448(2) 0.22008(9) 0.0509(4) Uani 1 1 d . . . . .
N2 N 0.3455(3) 0.3966(2) 0.21290(11) 0.0604(5) Uani 1 1 d . . . . .
H2 H 0.256634 0.381981 0.246648 0.072 Uiso 1 1 calc R . . . .
O1 O 0.2078(4) 1.1225(3) 0.48614(11) 0.1071(9) Uani 1 1 d . . . . .
C8 C 0.2415(3) 0.8441(3) 0.26252(11) 0.0509(5) Uani 1 1 d . . . . .
H8 H 0.163386 0.916359 0.244521 0.061 Uiso 1 1 calc R . . . .
C7 C 0.2811(3) 0.8518(3) 0.33696(11) 0.0494(5) Uani 1 1 d . . . . .
C9 C 0.2283(4) 0.7286(3) 0.14989(12) 0.0621(6) Uani 1 1 d . . . . .
H9A H 0.311819 0.742033 0.114456 0.074 Uiso 1 1 calc R . . . .
H9B H 0.144835 0.811660 0.143107 0.074 Uiso 1 1 calc R . . . .
C5 C 0.3562(3) 0.7214(3) 0.37182(11) 0.0529(5) Uani 1 1 d . . . . .
C6 C 0.2276(3) 0.9863(3) 0.37436(12) 0.0596(6) Uani 1 1 d . . . . .
H6 H 0.175694 1.070998 0.350841 0.072 Uiso 1 1 calc R . . . .
C4 C 0.3737(4) 0.7318(4) 0.44513(13) 0.0764(8) Uani 1 1 d . . . . .
H4 H 0.419990 0.646031 0.469938 0.092 Uiso 1 1 calc R . . . .
C12 C 0.4504(4) 0.2518(3) 0.21573(17) 0.0768(8) Uani 1 1 d . . . . .
H12A H 0.525453 0.251287 0.176638 0.092 Uiso 1 1 calc R . . . .
H12B H 0.381371 0.156394 0.212684 0.092 Uiso 1 1 calc R . . . .
C2 C 0.2515(4) 0.9934(4) 0.44568(13) 0.0718(7) Uani 1 1 d . . . . .
C10 C 0.1473(4) 0.5631(4) 0.14225(14) 0.0705(7) Uani 1 1 d . . . . .
H10A H 0.069404 0.549510 0.179873 0.085 Uiso 1 1 calc R . . . .
H10B H 0.083680 0.560942 0.098540 0.085 Uiso 1 1 calc R . . . .
C3 C 0.3238(4) 0.8655(4) 0.48051(13) 0.0835(9) Uani 1 1 d . . . . .
H3 H 0.338987 0.870178 0.528850 0.100 Uiso 1 1 calc R . . . .
C11 C 0.2653(4) 0.4214(3) 0.14319(14) 0.0710(7) Uani 1 1 d . . . . .
H11A H 0.204420 0.325120 0.129887 0.085 Uiso 1 1 calc R . . . .
H11B H 0.350676 0.438855 0.108895 0.085 Uiso 1 1 calc R . . . .
C1 C 0.1340(7) 1.2536(6) 0.4518(2) 0.160(3) Uani 1 1 d . . . . .
H1A H 0.038082 1.217960 0.425387 0.240 Uiso 1 1 calc GR . . . .
H1B H 0.212478 1.301172 0.420836 0.240 Uiso 1 1 calc GR . . . .
H1C H 0.100822 1.331767 0.485769 0.240 Uiso 1 1 calc GR . . . .

loop_
_atom_site_aniso_label
_atom_site_aniso_U_11
_atom_site_aniso_U_22
_atom_site_aniso_U_33
_atom_site_aniso_U_23
_atom_site_aniso_U_13
_atom_site_aniso_U_12
Mn1 0.0537(3) 0.0439(2) 0.0456(2) 0.000 0.00665(18) 0.000
Cl1 0.0577(5) 0.0603(5) 0.0686(5) 0.000 0.0009(4) 0.000
O2 0.0706(10) 0.0548(9) 0.0513(8) 0.0103(7) 0.0153(7) 0.0123(8)
N1 0.0615(11) 0.0498(10) 0.0415(8) 0.0003(7) 0.0038(8) -0.0014(8)
N2 0.0635(12) 0.0521(11) 0.0660(12) -0.0041(9) 0.0105(9) -0.0053(9)
O1 0.135(2) 0.124(2) 0.0611(12) -0.0372(12) -0.0123(12) 0.0571(17)
C8 0.0549(12) 0.0501(11) 0.0475(10) 0.0019(9) -0.0001(9) 0.0028(9)
C7 0.0509(11) 0.0551(11) 0.0424(10) 0.0005(9) 0.0034(8) 0.0032(9)
C9 0.0764(16) 0.0655(15) 0.0441(11) -0.0012(10) -0.0042(11) 0.0003(13)
C5 0.0540(12) 0.0597(13) 0.0456(10) 0.0060(9) 0.0123(9) 0.0047(10)
C6 0.0631(14) 0.0659(15) 0.0497(11) -0.0075(10) -0.0025(10) 0.0132(12)
C4 0.094(2) 0.090(2) 0.0457(12) 0.0132(13) 0.0084(13) 0.0259(17)
C12 0.0792(19) 0.0457(12) 0.106(2) -0.0120(13) 0.0184(16) -0.0073(12)
C2 0.0749(17) 0.091(2) 0.0497(12) -0.0165(13) 0.0021(12) 0.0199(15)
C10 0.0767(17) 0.0803(18) 0.0541(13) -0.0025(12) -0.0099(12) -0.0123(14)
C3 0.099(2) 0.111(2) 0.0395(11) -0.0009(14) 0.0021(13) 0.0268(19)
C11 0.0819(18) 0.0704(17) 0.0610(14) -0.0163(12) 0.0060(13) -0.0205(14)
C1 0.235(6) 0.149(4) 0.093(3) -0.058(3) -0.040(3) 0.121(4)

loop_
_atom_type_symbol
_atom_type_description
_atom_type_scat_dispersion_real
_atom_type_scat_dispersion_imag
_atom_type_scat_source
C C 0.0015 0.0009 'International Tables Vol C Tables 4.2.6.8 and 6.1.1.4'
H H 0.0000 0.0000 'International Tables Vol C Tables 4.2.6.8 and 6.1.1.4'
Cl Cl 0.0998 0.0984 'International Tables Vol C Tables 4.2.6.8 and 6.1.1.4'
Mn Mn 0.2704 0.4681 'International Tables Vol C Tables 4.2.6.8 and 6.1.1.4'
N N 0.0030 0.0019 'International Tables Vol C Tables 4.2.6.8 and 6.1.1.4'
O O 0.0056 0.0036 'International Tables Vol C Tables 4.2.6.8 and 6.1.1.4'

loop_
_geom_angle_atom_site_label_1
_geom_angle_atom_site_label_2
_geom_angle_atom_site_label_3
_geom_angle
_geom_angle_site_symmetry_1
_geom_angle_site_symmetry_3
_geom_angle_publ_flag
O2 Mn1 O2 178.57(10) . 2_655 ?
O2 Mn1 N1 93.80(8) 2_655 . ?
O2 Mn1 N1 87.07(7) . . ?
O2 Mn1 N1 87.08(7) 2_655 2_655 ?
O2 Mn1 N1 93.80(8) . 2_655 ?
O2 Mn1 N2 85.89(7) 2_655 . ?
O2 Mn1 N2 85.89(7) . 2_655 ?
O2 Mn1 N2 93.03(8) 2_655 2_655 ?
O2 Mn1 N2 93.03(8) . . ?
N1 Mn1 N1 104.74(11) 2_655 . ?
N1 Mn1 N2 166.67(8) . 2_655 ?
N1 Mn1 N2 87.02(8) 2_655 2_655 ?
N1 Mn1 N2 87.03(8) . . ?
N1 Mn1 N2 166.67(8) 2_655 . ?
N2 Mn1 N2 82.06(12) . 2_655 ?
C5 O2 Mn1 123.12(14) . . ?
C8 N1 Mn1 122.30(15) . . ?
C8 N1 C9 117.7(2) . . ?
C9 N1 Mn1 119.75(15) . . ?
Mn1 N2 H2 107.4 . . ?
C12 N2 Mn1 106.26(16) . . ?
C12 N2 H2 107.4 . . ?
C12 N2 C11 112.7(2) . . ?
C11 N2 Mn1 115.23(16) . . ?
C11 N2 H2 107.4 . . ?
C2 O1 C1 117.2(2) . . ?
N1 C8 H8 117.7 . . ?
N1 C8 C7 124.5(2) . . ?
C7 C8 H8 117.7 . . ?
C5 C7 C8 120.9(2) . . ?
C6 C7 C8 118.2(2) . . ?
C6 C7 C5 120.6(2) . . ?
N1 C9 H9A 109.7 . . ?
N1 C9 H9B 109.7 . . ?
N1 C9 C10 110.0(2) . . ?
H9A C9 H9B 108.2 . . ?
C10 C9 H9A 109.7 . . ?
C10 C9 H9B 109.7 . . ?
O2 C5 C7 123.5(2) . . ?
O2 C5 C4 119.3(2) . . ?
C7 C5 C4 117.3(2) . . ?
C7 C6 H6 119.9 . . ?
C2 C6 C7 120.2(2) . . ?
C2 C6 H6 119.9 . . ?
C5 C4 H4 119.4 . . ?
C3 C4 C5 121.2(3) . . ?
C3 C4 H4 119.4 . . ?
N2 C12 C12 108.8(2) . 2_655 ?
N2 C12 H12A 109.9 . . ?
N2 C12 H12B 109.9 . . ?
C12 C12 H12A 109.9 2_655 . ?
C12 C12 H12B 109.9 2_655 . ?
H12A C12 H12B 108.3 . . ?
O1 C2 C3 116.3(2) . . ?
C6 C2 O1 124.1(3) . . ?
C6 C2 C3 119.6(3) . . ?
C9 C10 H10A 108.3 . . ?
C9 C10 H10B 108.3 . . ?
H10A C10 H10B 107.4 . . ?
C11 C10 C9 115.8(2) . . ?
C11 C10 H10A 108.3 . . ?
C11 C10 H10B 108.3 . . ?
C4 C3 C2 121.0(2) . . ?
C4 C3 H3 119.5 . . ?
C2 C3 H3 119.5 . . ?
N2 C11 C10 112.3(2) . . ?
N2 C11 H11A 109.1 . . ?
N2 C11 H11B 109.1 . . ?
C10 C11 H11A 109.1 . . ?
C10 C11 H11B 109.1 . . ?
H11A C11 H11B 107.9 . . ?
O1 C1 H1A 109.5 . . ?
O1 C1 H1B 109.5 . . ?
O1 C1 H1C 109.5 . . ?
H1A C1 H1B 109.5 . . ?
H1A C1 H1C 109.5 . . ?
H1B C1 H1C 109.5 . . ?

loop_
_geom_bond_atom_site_label_1
_geom_bond_atom_site_label_2
_geom_bond_distance
_geom_bond_site_symmetry_2
_geom_bond_publ_flag
Mn1 O2 1.8771(15) . ?
Mn1 O2 1.8772(15) 2_655 ?
Mn1 N1 2.0782(19) . ?
Mn1 N1 2.078(2) 2_655 ?
Mn1 N2 2.159(2) 2_655 ?
Mn1 N2 2.159(2) . ?
O2 C5 1.331(3) . ?
N1 C8 1.277(3) . ?
N1 C9 1.475(3) . ?
N2 H2 0.9800 . ?
N2 C12 1.471(3) . ?
N2 C11 1.482(3) . ?
O1 C2 1.374(3) . ?
O1 C1 1.398(5) . ?
C8 H8 0.9300 . ?
C8 C7 1.452(3) . ?
C7 C5 1.403(3) . ?
C7 C6 1.400(3) . ?
C9 H9A 0.9700 . ?
C9 H9B 0.9700 . ?
C9 C10 1.529(4) . ?
C5 C4 1.408(3) . ?
C6 H6 0.9300 . ?
C6 C2 1.374(3) . ?
C4 H4 0.9300 . ?
C4 C3 1.366(4) . ?
C12 C12 1.518(6) 2_655 ?
C12 H12A 0.9700 . ?
C12 H12B 0.9700 . ?
C2 C3 1.378(4) . ?
C10 H10A 0.9700 . ?
C10 H10B 0.9700 . ?
C10 C11 1.513(4) . ?
C3 H3 0.9300 . ?
C11 H11A 0.9700 . ?
C11 H11B 0.9700 . ?
C1 H1A 0.9600 . ?
C1 H1B 0.9600 . ?
C1 H1C 0.9600 . ?

loop_
_geom_hbond_atom_site_label_D
_geom_hbond_atom_site_label_H
_geom_hbond_atom_site_label_A
_geom_hbond_distance_DH
_geom_hbond_distance_HA
_geom_hbond_distance_DA
_geom_hbond_angle_DHA
_geom_hbond_site_symmetry_A
N2 H2 Cl1 0.98 2.46 3.228(2) 135.1 .
C8 H8 Cl1 0.93 2.86 3.698(2) 150.1 1_565
C6 H6 Cl1 0.93 2.68 3.556(3) 158.0 1_565
